data_4335845
loop_
_publ_author_name
'Yoshiaki Shuku'
'Rie Suizu'
'Alex Domingo'
'Carmen J. Calzado'
'Vincent Robert'
'Kunio Awaga'

_publ_contact_author_address
;Research Centre for Material Science
Nagoya University
Furo-cho
Chikusa
Nagoya
Japan
464-8602
;
_publ_contact_author_email awaga@mbox.chem.nagoya-u.ac.jp
_publ_contact_author_fax (+81)52-789-2484
_publ_contact_author_name 'Professor Kunio Awaga'
_publ_contact_author_phone (+81)52-789-2487
_publ_section_title
;
 Multidimensional Network Structures and Versatile Magnetic Properties of
 Intermolecular Compounds of a Radical-Anion Ligand,
 [1,2,5]Thiadiazolo[3,4-f][1,10]phenanthroline 1,1-Dioxide
;
_journal_name_full 'Inorganic Chemistry'
_journal_page_first 9921
_journal_page_last 9930
_journal_paper_doi 10.1021/ic401078z
_journal_volume 52
_journal_year 2013
_chemical_formula_moiety 'C14 H11 N5 O2 S '
_chemical_formula_sum 'C14 H11 N5 O2 S'
_chemical_formula_weight 313.33
_space_group_IT_number 33
_symmetry_cell_setting orthorhombic
_symmetry_Int_Tables_number 33
_symmetry_space_group_name_Hall 'P 2c -2n'
_symmetry_space_group_name_H-M 'P n a 21'
_cell_angle_alpha 90.0000
_cell_angle_beta 90.0000
_cell_angle_gamma 90.0000
_cell_formula_units_Z 4
_cell_length_a 22.676(8)
_cell_length_b 11.281(4)
_cell_length_c 5.1022(16)
_cell_measurement_reflns_used 3004
_cell_measurement_temperature 173.1
_cell_measurement_theta_max 27.5
_cell_measurement_theta_min 3.2
_cell_volume 1305.2(8)
_computing_cell_refinement CrystalClear
_computing_data_collection CrystalClear
_computing_data_reduction CrystalStructure
_computing_publication_material 'CrystalStructure 3.8'
_computing_structure_refinement SHELXL
_computing_structure_solution SIR92
_diffrn_detector_area_resol_mean 7.31
_diffrn_measured_fraction_theta_full 0.998
_diffrn_measured_fraction_theta_max 0.998
_diffrn_measurement_device_type 'Rigaku Saturn'
_diffrn_measurement_method \w
_diffrn_radiation_type 'Mo K\a'
_diffrn_radiation_wavelength 0.71070
_diffrn_reflns_av_R_equivalents 0.081
_diffrn_reflns_limit_h_max 29
_diffrn_reflns_limit_h_min -28
_diffrn_reflns_limit_k_max 14
_diffrn_reflns_limit_k_min -14
_diffrn_reflns_limit_l_max 4
_diffrn_reflns_limit_l_min -6
_diffrn_reflns_number 10138
_diffrn_reflns_theta_full 27.45
_diffrn_reflns_theta_max 27.45
_exptl_absorpt_coefficient_mu 0.264
_exptl_absorpt_correction_T_max 0.997
_exptl_absorpt_correction_T_min 0.858
_exptl_absorpt_correction_type multi-scan
_exptl_absorpt_process_details 'Jacobson, R. (1998) Private communication'
_exptl_crystal_colour black
_exptl_crystal_density_diffrn 1.594
_exptl_crystal_description platelet
_exptl_crystal_F_000 648.00
_exptl_crystal_size_max 0.11
_exptl_crystal_size_mid 0.08
_exptl_crystal_size_min 0.01
_refine_diff_density_max 0.32
_refine_diff_density_min -0.45
_refine_ls_abs_structure_details 'Flack, H. D. (1983), Acta Cryst. A39, 876-881.  1097 Friedel Pairs'
_refine_ls_abs_structure_Flack -0.12(14)
_refine_ls_extinction_method none
_refine_ls_goodness_of_fit_ref 1.080
_refine_ls_hydrogen_treatment refall
_refine_ls_number_parameters 208
_refine_ls_number_reflns 2760
_refine_ls_R_factor_gt 0.0648
_refine_ls_shift/su_max 0.0000
_refine_ls_structure_factor_coef Fsqd
_refine_ls_weighting_details 'w = 1/[\s^2^(Fo^2^)+(0.0138P)^2^+2.1857P] where P=(Fo^2^+2Fc^2^)/3'
_refine_ls_weighting_scheme calc
_refine_ls_wR_factor_ref 0.1211
_reflns_number_gt 2259
_reflns_number_total 2760
_reflns_threshold_expression F^2^>2.0\s(F^2^)
_cod_data_source_file ic401078z_si_002_01.cif
_cod_data_source_block '__H2tdapO2MeCN'
_cod_original_formula_sum 'C14 H11 N5 O2 S '
_cod_database_code 4335845

loop_
_symmetry_equiv_pos_site_id
_symmetry_equiv_pos_as_xyz
1 +X,+Y,+Z
2 1/2-X,1/2+Y,1/2+Z
3 1/2+X,1/2-Y,+Z
4 -X,-Y,1/2+Z

loop_
_atom_site_label
_atom_site_type_symbol
_atom_site_fract_x
_atom_site_fract_y
_atom_site_fract_z
_atom_site_U_iso_or_equiv
_atom_site_adp_type
_atom_site_occupancy
_atom_site_symmetry_multiplicity
_atom_site_calc_flag
_atom_site_refinement_flags
S(1) S 0.41460(4) 0.51449(8) 0.4284(2) 0.0170(2) Uani 1.00 1 d .
O(1) O 0.45738(13) 0.4800(2) 0.2330(5) 0.0234(7) Uani 1.00 1 d .
O(2) O 0.42085(13) 0.6367(2) 0.5090(6) 0.0247(7) Uani 1.00 1 d .
N(1) N 0.21428(16) 0.1631(3) 0.6017(7) 0.0180(8) Uani 1.00 1 d .
N(2) N 0.34825(16) 0.4810(3) 0.3469(6) 0.0185(8) Uani 1.00 1 d .
N(3) N 0.41928(17) 0.4250(3) 0.6862(8) 0.0208(8) Uani 1.00 1 d .
N(4) N 0.29241(15) 0.0928(3) 0.9775(8) 0.0229(8) Uani 1.00 1 d .
N(5) N 0.0575(2) 0.4417(4) 0.1699(10) 0.0487(12) Uani 1.00 1 d .
C(1) C 0.26621(18) 0.2244(3) 0.6332(8) 0.0156(9) Uani 1.00 1 d .
C(2) C 0.17626(17) 0.1874(3) 0.4134(10) 0.0208(9) Uani 1.00 1 d .
C(3) C 0.1864(2) 0.2784(3) 0.2373(8) 0.0219(9) Uani 1.00 1 d .
C(4) C 0.23699(18) 0.3445(3) 0.2615(8) 0.0199(9) Uani 1.00 1 d .
C(5) C 0.27752(17) 0.3206(3) 0.4605(9) 0.0159(8) Uani 1.00 1 d .
C(6) C 0.33085(18) 0.3857(3) 0.4987(8) 0.0174(9) Uani 1.00 1 d .
C(7) C 0.36922(18) 0.3528(3) 0.6952(8) 0.0155(8) Uani 1.00 1 d .
C(8) C 0.36027(18) 0.2546(3) 0.8631(7) 0.0153(9) Uani 1.00 1 d .
C(9) C 0.3997(2) 0.2148(3) 1.0570(8) 0.0191(9) Uani 1.00 1 d .
C(10) C 0.3853(2) 0.1174(3) 1.2020(9) 0.0236(10) Uani 1.00 1 d .
C(11) C 0.3307(2) 0.0602(3) 1.1574(9) 0.0241(10) Uani 1.00 1 d .
C(12) C 0.30688(19) 0.1891(3) 0.8311(8) 0.0164(9) Uani 1.00 1 d .
C(13) C 0.0248(2) 0.3012(4) 0.5459(11) 0.0418(14) Uani 1.00 1 d .
C(14) C 0.0428(2) 0.3800(4) 0.3355(9) 0.0303(11) Uani 1.00 1 d .
H(1) H 0.1413 0.1415 0.3984 0.025 Uiso 1.00 1 c R
H(2) H 0.1588 0.2949 0.1019 0.026 Uiso 1.00 1 c R
H(3) H 0.2445 0.4071 0.1415 0.024 Uiso 1.00 1 c R
H(4) H 0.4359 0.2551 1.0865 0.023 Uiso 1.00 1 c R
H(5) H 0.4116 0.0882 1.3317 0.028 Uiso 1.00 1 c R
H(6) H 0.3210 -0.0060 1.2642 0.029 Uiso 1.00 1 c R
H(7) H 0.446(2) 0.425(5) 0.793(11) 0.053(19) Uiso 1.00 1 c .
H(8) H 0.202(2) 0.096(5) 0.752(12) 0.070(19) Uiso 1.00 1 c .
H(9) H 0.0548 0.3016 0.6842 0.050 Uiso 1.00 1 c R
H(10) H 0.0203 0.2205 0.4773 0.050 Uiso 1.00 1 c R
H(11) H -0.0130 0.3282 0.6182 0.050 Uiso 1.00 1 c R

loop_
_atom_site_aniso_label
_atom_site_aniso_U_11
_atom_site_aniso_U_22
_atom_site_aniso_U_33
_atom_site_aniso_U_12
_atom_site_aniso_U_13
_atom_site_aniso_U_23
S(1) 0.0164(4) 0.0157(4) 0.0188(4) -0.0013(3) 0.0016(5) 0.0003(5)
O(1) 0.0170(15) 0.0313(17) 0.0219(18) -0.0015(13) 0.0006(13) -0.0063(14)
O(2) 0.0280(16) 0.0124(14) 0.034(2) -0.0026(12) 0.0023(14) -0.0020(12)
N(1) 0.0193(19) 0.0165(18) 0.018(2) -0.0003(15) 0.0015(15) -0.0012(15)
N(2) 0.0183(17) 0.0167(17) 0.020(2) -0.0020(14) -0.0027(13) 0.0074(14)
N(3) 0.021(2) 0.0218(19) 0.020(2) -0.0022(16) -0.0018(17) 0.0032(16)
N(4) 0.0239(18) 0.0178(17) 0.027(2) 0.0031(14) -0.0014(17) 0.0067(16)
N(5) 0.059(3) 0.043(2) 0.044(3) 0.002(2) 0.005(2) 0.010(2)
C(1) 0.018(2) 0.012(2) 0.017(2) -0.0007(16) 0.0004(17) -0.0008(16)
C(2) 0.0166(19) 0.0212(19) 0.025(2) -0.0030(16) 0.004(2) 0.003(2)
C(3) 0.023(2) 0.025(2) 0.018(2) 0.0006(18) -0.0039(19) -0.003(2)
C(4) 0.020(2) 0.019(2) 0.021(2) 0.0013(17) 0.0001(18) 0.0023(18)
C(5) 0.0170(19) 0.0148(18) 0.016(2) 0.0003(14) 0.0013(18) 0.0008(18)
C(6) 0.017(2) 0.0139(19) 0.021(2) 0.0007(15) 0.0013(17) 0.0005(16)
C(7) 0.018(2) 0.0130(19) 0.016(2) -0.0005(16) -0.0011(17) -0.0033(17)
C(8) 0.017(2) 0.0163(19) 0.013(2) 0.0063(15) 0.0002(16) -0.0018(15)
C(9) 0.021(2) 0.017(2) 0.019(2) 0.0011(17) -0.0032(18) -0.0013(18)
C(10) 0.028(2) 0.021(2) 0.022(2) 0.0031(18) -0.003(2) 0.001(2)
C(11) 0.032(2) 0.012(2) 0.028(2) 0.0001(18) 0.004(2) 0.0079(18)
C(12) 0.017(2) 0.0151(19) 0.017(2) 0.0045(16) 0.0029(16) 0.0008(16)
C(13) 0.050(3) 0.043(3) 0.032(3) 0.006(2) 0.007(2) 0.016(2)
C(14) 0.029(2) 0.030(2) 0.031(3) 0.001(2) 0.000(2) -0.001(2)

loop_
_atom_type_symbol
_atom_type_description
_atom_type_scat_dispersion_real
_atom_type_scat_dispersion_imag
_atom_type_scat_source
C C 0.003 0.002
;
International Tables for Crystallography
(1992, Vol. C, Tables 4.2.6.8 and 6.1.1.4)
;
H H 0.000 0.000
;
International Tables for Crystallography
(1992, Vol. C, Table 6.1.1.4)
;
N N 0.006 0.003
;
International Tables for Crystallography
(1992, Vol. C, Tables 4.2.6.8 and 6.1.1.4)
;
O O 0.011 0.006
;
International Tables for Crystallography
(1992, Vol. C, Tables 4.2.6.8 and 6.1.1.4)
;
S S 0.125 0.123
;
International Tables for Crystallography
(1992, Vol. C, Tables 4.2.6.8 and 6.1.1.4)
;

loop_
_geom_angle_atom_site_label_1
_geom_angle_atom_site_label_2
_geom_angle_atom_site_label_3
_geom_angle
_geom_angle_publ_flag
O(1) S(1) O(2) 112.80(18) yes
O(1) S(1) N(2) 112.76(18) yes
O(1) S(1) N(3) 109.87(18) yes
O(2) S(1) N(2) 112.95(18) yes
O(2) S(1) N(3) 110.36(19) yes
N(2) S(1) N(3) 97.01(18) yes
C(1) N(1) C(2) 122.7(3) yes
S(1) N(2) C(6) 107.8(2) yes
S(1) N(3) C(7) 109.2(3) yes
C(11) N(4) C(12) 116.6(3) yes
N(1) C(1) C(5) 117.8(3) yes
N(1) C(1) C(12) 119.8(3) yes
C(5) C(1) C(12) 122.4(3) yes
N(1) C(2) C(3) 121.2(3) yes
C(2) C(3) C(4) 118.9(4) yes
C(3) C(4) C(5) 120.7(3) yes
C(1) C(5) C(4) 118.6(3) yes
C(1) C(5) C(6) 117.4(3) yes
C(4) C(5) C(6) 123.9(3) yes
N(2) C(6) C(5) 124.4(3) yes
N(2) C(6) C(7) 115.9(3) yes
C(5) C(6) C(7) 119.7(3) yes
N(3) C(7) C(6) 109.3(3) yes
N(3) C(7) C(8) 126.4(3) yes
C(6) C(7) C(8) 124.1(3) yes
C(7) C(8) C(9) 125.8(3) yes
C(7) C(8) C(12) 117.2(3) yes
C(9) C(8) C(12) 117.0(3) yes
C(8) C(9) C(10) 119.1(4) yes
C(9) C(10) C(11) 119.3(4) yes
N(4) C(11) C(10) 124.2(4) yes
N(4) C(12) C(1) 117.2(3) yes
N(4) C(12) C(8) 123.8(3) yes
C(1) C(12) C(8) 119.0(3) yes
N(5) C(14) C(13) 179.4(5) yes
C(1) N(1) H(8) 118(3) no
C(2) N(1) H(8) 119(3) no
S(1) N(3) H(7) 125(4) no
C(7) N(3) H(7) 126(3) no
N(1) C(2) H(1) 119.4 no
C(3) C(2) H(1) 119.4 no
C(2) C(3) H(2) 120.6 no
C(4) C(3) H(2) 120.6 no
C(3) C(4) H(3) 119.7 no
C(5) C(4) H(3) 119.7 no
C(8) C(9) H(4) 120.5 no
C(10) C(9) H(4) 120.5 no
C(9) C(10) H(5) 120.3 no
C(11) C(10) H(5) 120.3 no
N(4) C(11) H(6) 117.9 no
C(10) C(11) H(6) 117.9 no
C(14) C(13) H(9) 109.5 no
C(14) C(13) H(10) 109.5 no
C(14) C(13) H(11) 109.5 no
H(9) C(13) H(10) 109.5 no
H(9) C(13) H(11) 109.5 no
H(10) C(13) H(11) 109.5 no

loop_
_geom_bond_atom_site_label_1
_geom_bond_atom_site_label_2
_geom_bond_distance
_geom_bond_publ_flag
S(1) O(1) 1.445(3) yes
S(1) O(2) 1.446(2) yes
S(1) N(2) 1.606(3) yes
S(1) N(3) 1.661(4) yes
N(1) C(1) 1.375(5) yes
N(1) C(2) 1.320(5) yes
N(2) C(6) 1.382(5) yes
N(3) C(7) 1.398(5) yes
N(4) C(11) 1.316(6) yes
N(4) C(12) 1.358(5) yes
N(5) C(14) 1.144(7) yes
C(1) C(5) 1.422(5) yes
C(1) C(12) 1.424(5) yes
C(2) C(3) 1.383(6) yes
C(3) C(4) 1.375(6) yes
C(4) C(5) 1.396(6) yes
C(5) C(6) 1.428(5) yes
C(6) C(7) 1.379(5) yes
C(7) C(8) 1.414(5) yes
C(8) C(9) 1.408(5) yes
C(8) C(12) 1.428(5) yes
C(9) C(10) 1.365(6) yes
C(10) C(11) 1.414(6) yes
C(13) C(14) 1.453(7) yes
N(1) H(8) 1.12(6) no
N(3) H(7) 0.82(6) no
C(2) H(1) 0.950 no
C(3) H(2) 0.950 no
C(4) H(3) 0.950 no
C(9) H(4) 0.950 no
C(10) H(5) 0.950 no
C(11) H(6) 0.950 no
C(13) H(9) 0.980 no
C(13) H(10) 0.980 no
C(13) H(11) 0.980 no

loop_
_geom_contact_atom_site_label_1
_geom_contact_atom_site_label_2
_geom_contact_distance
_geom_contact_site_symmetry_2
S(1) O(1) 3.293(3) 4_665
O(1) S(1) 3.293(3) 4_664
O(1) O(1) 3.232(4) 4_664
O(1) O(1) 3.232(4) 4_665
O(1) O(2) 3.265(4) 4_664
O(1) N(3) 2.985(5) 1_554
O(1) N(3) 3.005(4) 4_664
O(1) C(9) 3.386(5) 1_554
O(2) O(1) 3.265(4) 4_665
O(2) N(5) 3.571(5) 2_555
O(2) C(2) 3.071(5) 2_555
O(2) C(3) 3.134(5) 2_555
O(2) C(13) 3.248(6) 2_554
O(2) C(13) 3.531(6) 2_555
O(2) C(14) 3.315(5) 2_555
N(1) N(2) 2.792(5) 2_545
N(1) C(3) 3.551(5) 1_556
N(2) N(1) 2.792(5) 2_554
N(2) N(4) 3.494(4) 2_554
N(2) C(2) 3.259(5) 2_554
N(2) C(8) 3.562(5) 1_554
N(2) C(9) 3.545(5) 1_554
N(3) O(1) 2.985(5) 1_556
N(3) O(1) 3.005(4) 4_665
N(3) C(13) 3.570(6) 3_555
N(4) N(2) 3.494(4) 2_545
N(4) C(3) 3.452(5) 1_556
N(4) C(4) 3.426(5) 1_556
N(4) C(4) 3.083(5) 2_545
N(4) C(5) 3.577(5) 1_556
N(4) C(5) 3.457(5) 2_545
N(5) O(2) 3.571(5) 2_544
N(5) C(3) 3.471(6) .
N(5) C(10) 3.362(6) 2_553
N(5) C(13) 3.506(7) 4_564
N(5) C(14) 3.483(7) 4_564
C(1) C(4) 3.543(6) 1_556
C(1) C(11) 3.385(6) 1_554
C(2) O(2) 3.071(5) 2_544
C(2) N(2) 3.259(5) 2_545
C(3) O(2) 3.134(5) 2_544
C(3) N(1) 3.551(5) 1_554
C(3) N(4) 3.452(5) 1_554
C(3) N(5) 3.471(6) .
C(3) C(12) 3.575(6) 1_554
C(3) C(14) 3.488(6) .
C(4) N(4) 3.426(5) 1_554
C(4) N(4) 3.083(5) 2_554
C(4) C(1) 3.543(6) 1_554
C(4) C(11) 3.515(6) 2_554
C(4) C(12) 3.226(6) 1_554
C(5) N(4) 3.577(5) 1_554
C(5) N(4) 3.457(5) 2_554
C(5) C(11) 3.532(5) 1_554
C(6) C(9) 3.352(6) 1_554
C(8) N(2) 3.562(5) 1_556
C(9) O(1) 3.386(5) 1_556
C(9) N(2) 3.545(5) 1_556
C(9) C(6) 3.352(6) 1_556
C(10) N(5) 3.362(6) 2_546
C(11) C(1) 3.385(6) 1_556
C(11) C(4) 3.515(6) 2_545
C(11) C(5) 3.532(5) 1_556
C(12) C(3) 3.575(6) 1_556
C(12) C(4) 3.226(6) 1_556
C(13) O(2) 3.531(6) 2_544
C(13) O(2) 3.248(6) 2_545
C(13) N(3) 3.570(6) 3_455
C(13) N(5) 3.506(7) 4_565
C(14) O(2) 3.315(5) 2_544
C(14) N(5) 3.483(7) 4_565
C(14) C(3) 3.488(6) .
S(1) H(1) 3.312 2_554
S(1) H(1) 3.068 2_555
S(1) H(4) 3.441 1_554
S(1) H(7) 3.47(5) 1_554
S(1) H(7) 3.30(5) 4_664
S(1) H(8) 2.94(5) 2_554
S(1) H(9) 3.539 2_554
S(1) H(10) 3.589 2_554
S(1) H(10) 3.583 3_555
O(1) H(1) 3.353 2_554
O(1) H(4) 2.689 1_554
O(1) H(7) 2.34(5) 1_554
O(1) H(7) 2.45(5) 4_664
O(1) H(10) 3.053 2_554
O(1) H(10) 2.951 3_555
O(2) H(1) 3.420 2_554
O(2) H(1) 2.436 2_555
O(2) H(2) 2.583 2_555
O(2) H(4) 3.493 4_664
O(2) H(7) 3.28(5) 4_664
O(2) H(8) 3.11(5) 2_554
O(2) H(9) 2.552 2_554
O(2) H(10) 3.168 2_554
O(2) H(10) 2.896 2_555
N(1) H(2) 3.210 1_556
N(1) H(3) 3.042 2_545
N(1) H(6) 3.530 1_554
N(2) H(1) 2.927 2_554
N(2) H(1) 3.355 2_555
N(2) H(4) 3.494 1_554
N(2) H(8) 1.79(5) 2_554
N(3) H(1) 3.004 2_555
N(3) H(10) 3.013 3_555
N(3) H(11) 3.262 3_555
N(4) H(3) 2.833 2_545
N(5) H(2) 2.853 .
N(5) H(4) 3.566 3_454
N(5) H(5) 2.490 2_553
N(5) H(5) 3.426 3_454
N(5) H(6) 3.495 2_553
N(5) H(9) 2.940 1_554
N(5) H(11) 3.481 1_554
N(5) H(11) 2.798 4_564
C(1) H(2) 3.505 1_556
C(1) H(3) 3.349 1_556
C(1) H(3) 3.587 2_545
C(1) H(6) 3.441 1_554
C(2) H(8) 3.58(6) 1_554
C(2) H(9) 3.341 .
C(2) H(10) 3.571 .
C(3) H(6) 3.431 2_553
C(3) H(8) 3.24(6) 1_554
C(4) H(6) 3.318 2_553
C(4) H(6) 3.340 2_554
C(4) H(8) 3.15(6) 2_554
C(5) H(6) 3.349 2_554
C(5) H(8) 3.31(6) 2_554
C(6) H(1) 3.589 2_555
C(6) H(4) 3.503 1_554
C(6) H(8) 2.78(6) 2_554
C(7) H(1) 3.427 2_555
C(7) H(11) 3.385 3_555
C(8) H(3) 3.446 1_556
C(8) H(5) 3.497 1_554
C(8) H(11) 3.271 3_555
C(9) H(10) 3.550 3_556
C(9) H(11) 3.028 3_555
C(9) H(11) 3.515 3_556
C(10) H(11) 3.195 3_556
C(11) H(3) 3.580 2_545
C(11) H(3) 3.462 2_546
C(12) H(3) 3.250 1_556
C(12) H(3) 3.523 2_545
C(13) H(1) 3.285 .
C(13) H(4) 3.155 3_454
C(13) H(4) 3.474 3_455
C(13) H(5) 3.055 3_454
C(13) H(7) 3.36(5) 3_455
C(14) H(1) 3.511 .
C(14) H(2) 3.043 .
C(14) H(4) 3.133 3_454
C(14) H(5) 2.996 3_454
C(14) H(9) 3.450 1_554
C(14) H(11) 3.538 4_564
H(1) S(1) 3.068 2_544
H(1) S(1) 3.312 2_545
H(1) O(1) 3.353 2_545
H(1) O(2) 2.436 2_544
H(1) O(2) 3.420 2_545
H(1) N(2) 3.355 2_544
H(1) N(2) 2.927 2_545
H(1) N(3) 3.004 2_544
H(1) C(6) 3.589 2_544
H(1) C(7) 3.427 2_544
H(1) C(13) 3.285 .
H(1) C(14) 3.511 .
H(1) H(7) 3.192 2_544
H(1) H(9) 3.039 .
H(1) H(10) 2.913 .
H(2) O(2) 2.583 2_544
H(2) N(1) 3.210 1_554
H(2) N(5) 2.853 .
H(2) C(1) 3.505 1_554
H(2) C(14) 3.043 .
H(2) H(6) 2.868 2_553
H(2) H(8) 3.032 1_554
H(2) H(9) 3.180 1_554
H(3) N(1) 3.042 2_554
H(3) N(4) 2.833 2_554
H(3) C(1) 3.349 1_554
H(3) C(1) 3.587 2_554
H(3) C(8) 3.446 1_554
H(3) C(11) 3.462 2_553
H(3) C(11) 3.580 2_554
H(3) C(12) 3.250 1_554
H(3) C(12) 3.523 2_554
H(3) H(6) 2.621 2_553
H(3) H(8) 2.513 2_554
H(4) S(1) 3.441 1_556
H(4) O(1) 2.689 1_556
H(4) O(2) 3.493 4_665
H(4) N(2) 3.494 1_556
H(4) N(5) 3.566 3_556
H(4) C(6) 3.503 1_556
H(4) C(13) 3.474 3_555
H(4) C(13) 3.155 3_556
H(4) C(14) 3.133 3_556
H(4) H(9) 3.448 3_555
H(4) H(10) 2.777 3_556
H(4) H(11) 2.818 3_555
H(4) H(11) 3.096 3_556
H(5) N(5) 2.490 2_546
H(5) N(5) 3.426 3_556
H(5) C(8) 3.497 1_556
H(5) C(13) 3.055 3_556
H(5) C(14) 2.996 3_556
H(5) H(9) 3.406 2_545
H(5) H(10) 3.358 3_556
H(5) H(11) 2.439 3_556
H(6) N(1) 3.530 1_556
H(6) N(5) 3.495 2_546
H(6) C(1) 3.441 1_556
H(6) C(3) 3.431 2_546
H(6) C(4) 3.340 2_545
H(6) C(4) 3.318 2_546
H(6) C(5) 3.349 2_545
H(6) H(2) 2.868 2_546
H(6) H(3) 2.621 2_546
H(6) H(9) 3.580 2_545
H(7) S(1) 3.47(5) 1_556
H(7) S(1) 3.30(5) 4_665
H(7) O(1) 2.34(5) 1_556
H(7) O(1) 2.45(5) 4_665
H(7) O(2) 3.28(5) 4_665
H(7) C(13) 3.36(5) 3_555
H(7) H(1) 3.192 2_555
H(7) H(9) 3.592 3_555
H(7) H(10) 3.542 2_555
H(7) H(10) 2.848 3_555
H(7) H(11) 3.135 3_555
H(8) S(1) 2.94(5) 2_545
H(8) O(2) 3.11(5) 2_545
H(8) N(2) 1.79(6) 2_545
H(8) C(2) 3.58(6) 1_556
H(8) C(3) 3.24(6) 1_556
H(8) C(4) 3.15(6) 2_545
H(8) C(5) 3.31(6) 2_545
H(8) C(6) 2.78(6) 2_545
H(8) H(2) 3.032 1_556
H(8) H(3) 2.513 2_545
H(9) S(1) 3.539 2_545
H(9) O(2) 2.552 2_545
H(9) N(5) 2.940 1_556
H(9) C(2) 3.341 .
H(9) C(14) 3.450 1_556
H(9) H(1) 3.039 .
H(9) H(2) 3.180 1_556
H(9) H(4) 3.448 3_455
H(9) H(5) 3.406 2_554
H(9) H(6) 3.580 2_554
H(9) H(7) 3.592 3_455
H(10) S(1) 3.589 2_545
H(10) S(1) 3.583 3_455
H(10) O(1) 3.053 2_545
H(10) O(1) 2.951 3_455
H(10) O(2) 2.896 2_544
H(10) O(2) 3.168 2_545
H(10) N(3) 3.013 3_455
H(10) C(2) 3.571 .
H(10) C(9) 3.550 3_454
H(10) H(1) 2.913 .
H(10) H(4) 2.777 3_454
H(10) H(5) 3.358 3_454
H(10) H(7) 3.542 2_544
H(10) H(7) 2.848 3_455
H(11) N(3) 3.262 3_455
H(11) N(5) 3.481 1_556
H(11) N(5) 2.798 4_565
H(11) C(7) 3.385 3_455
H(11) C(8) 3.271 3_455
H(11) C(9) 3.515 3_454
H(11) C(9) 3.028 3_455
H(11) C(10) 3.195 3_454
H(11) C(14) 3.538 4_565
H(11) H(4) 3.096 3_454
H(11) H(4) 2.818 3_455
H(11) H(5) 2.439 3_454
H(11) H(7) 3.135 3_455

loop_
_geom_torsion_atom_site_label_1
_geom_torsion_atom_site_label_2
_geom_torsion_atom_site_label_3
_geom_torsion_atom_site_label_4
_geom_torsion
O(1) S(1) N(2) C(6) 106.6(2)
O(1) S(1) N(3) C(7) -109.7(2)
O(2) S(1) N(2) C(6) -124.1(2)
O(2) S(1) N(3) C(7) 125.3(2)
N(2) S(1) N(3) C(7) 7.6(3)
N(3) S(1) N(2) C(6) -8.4(3)
C(1) N(1) C(2) C(3) -1.0(6)
C(2) N(1) C(1) C(5) 2.6(6)
C(2) N(1) C(1) C(12) -176.3(4)
S(1) N(2) C(6) C(5) -171.5(3)
S(1) N(2) C(6) C(7) 7.3(4)
S(1) N(3) C(7) C(6) -4.3(4)
S(1) N(3) C(7) C(8) 170.9(3)
C(11) N(4) C(12) C(1) 179.2(3)
C(11) N(4) C(12) C(8) -0.1(4)
C(12) N(4) C(11) C(10) -1.2(6)
N(1) C(1) C(5) C(4) -2.9(5)
N(1) C(1) C(5) C(6) 178.4(3)
N(1) C(1) C(12) N(4) 1.5(5)
N(1) C(1) C(12) C(8) -179.2(3)
C(5) C(1) C(12) N(4) -177.4(3)
C(5) C(1) C(12) C(8) 1.9(6)
C(12) C(1) C(5) C(4) 176.0(3)
C(12) C(1) C(5) C(6) -2.6(6)
N(1) C(2) C(3) C(4) -0.3(6)
C(2) C(3) C(4) C(5) -0.1(4)
C(3) C(4) C(5) C(1) 1.8(6)
C(3) C(4) C(5) C(6) -179.7(4)
C(1) C(5) C(6) N(2) 179.7(3)
C(1) C(5) C(6) C(7) 0.9(5)
C(4) C(5) C(6) N(2) 1.1(6)
C(4) C(5) C(6) C(7) -177.6(4)
N(2) C(6) C(7) N(3) -1.9(5)
N(2) C(6) C(7) C(8) -177.2(3)
C(5) C(6) C(7) N(3) 177.0(3)
C(5) C(6) C(7) C(8) 1.7(6)
N(3) C(7) C(8) C(9) 2.1(6)
N(3) C(7) C(8) C(12) -177.0(3)
C(6) C(7) C(8) C(9) 176.7(4)
C(6) C(7) C(8) C(12) -2.4(6)
C(7) C(8) C(9) C(10) -179.1(4)
C(7) C(8) C(12) N(4) 179.8(3)
C(7) C(8) C(12) C(1) 0.6(5)
C(9) C(8) C(12) N(4) 0.6(6)
C(9) C(8) C(12) C(1) -178.6(3)
C(8) C(9) C(10) C(11) -1.1(6)
C(9) C(10) C(11) N(4) 1.9(7)
